data_4038266
loop_
_publ_author_name
'Poronik, Yevgen M.'
'Ambicki, Filip'
'Tseng, Sheng-Ming'
'Chou, Pi-Tai'
'Deperasi\'nska, Irena'
'Gryko, Daniel T.'

_publ_section_title
;
 How an Eight-Membered Ring Alters the Rhodamine Chromophore.
;
_journal_issue 9
_journal_name_full 'The Journal of organic chemistry'
_journal_page_first 5973
_journal_page_last 5980
_journal_paper_doi 10.1021/acs.joc.0c00414
_journal_volume 85
_journal_year 2020
_chemical_formula_moiety '2(C29 H35 N4 O), 2(H2 O), 2(Cl), 2(H2 O0.50), 2(H O)'
_chemical_formula_sum 'C58 H80 Cl2 N8 O7'
_chemical_formula_weight 1072.20
_space_group_crystal_system triclinic
_space_group_IT_number 2
_space_group_name_Hall '-P 1'
_space_group_name_H-M_alt 'P -1'
_atom_sites_solution_hydrogens mixed
_atom_sites_solution_primary direct
_atom_sites_solution_secondary difmap
_audit_creation_method SHELXL-2014
_cell_angle_alpha 74.681(10)
_cell_angle_beta 75.133(9)
_cell_angle_gamma 80.617(10)
_cell_formula_units_Z 1
_cell_length_a 9.5119(14)
_cell_length_b 12.606(2)
_cell_length_c 13.674(2)
_cell_measurement_reflns_used 3451
_cell_measurement_temperature 296(2)
_cell_measurement_theta_max 66.59
_cell_measurement_theta_min 3.44
_cell_volume 1520.4(4)
_computing_cell_refinement 'Bruker SAINT'
_computing_data_collection 'Bruker APEX2'
_computing_data_reduction 'Bruker SAINT'
_computing_molecular_graphics 'Bruker SHELXTL'
_computing_publication_material 'Bruker SHELXTL'
_computing_structure_refinement 'SHELXL-2014 (Sheldrick, 2014)'
_computing_structure_solution 'SHELXL-2014 (Sheldrick, 2014)'
_diffrn_ambient_temperature 296(2)
_diffrn_measured_fraction_theta_full 0.953
_diffrn_measured_fraction_theta_max 0.979
_diffrn_measurement_device_type 'Bruker APEX-II CCD'
_diffrn_measurement_method '\f and \w scans'
_diffrn_radiation_monochromator graphite
_diffrn_radiation_type CuK\a
_diffrn_radiation_wavelength 1.54178
_diffrn_reflns_av_R_equivalents 0.1524
_diffrn_reflns_av_unetI/netI 0.0727
_diffrn_reflns_Laue_measured_fraction_full 0.953
_diffrn_reflns_Laue_measured_fraction_max 0.979
_diffrn_reflns_limit_h_max 11
_diffrn_reflns_limit_h_min -11
_diffrn_reflns_limit_k_max 14
_diffrn_reflns_limit_k_min -14
_diffrn_reflns_limit_l_max 16
_diffrn_reflns_limit_l_min -16
_diffrn_reflns_number 41210
_diffrn_reflns_point_group_measured_fraction_full 0.953
_diffrn_reflns_point_group_measured_fraction_max 0.979
_diffrn_reflns_theta_full 67.679
_diffrn_reflns_theta_max 66.595
_diffrn_reflns_theta_min 3.439
_diffrn_source 'fine-focus sealed tube'
_exptl_absorpt_coefficient_mu 1.398
_exptl_absorpt_correction_T_max 0.8010
_exptl_absorpt_correction_T_min 0.6920
_exptl_absorpt_correction_type numerical
_exptl_absorpt_process_details sadabs
_exptl_crystal_colour green-blue
_exptl_crystal_density_diffrn 1.171
_exptl_crystal_density_method 'not measured'
_exptl_crystal_description cubes
_exptl_crystal_F_000 574
_exptl_crystal_size_max 0.284
_exptl_crystal_size_mid 0.281
_exptl_crystal_size_min 0.166
_refine_diff_density_max 1.121
_refine_diff_density_min -1.342
_refine_diff_density_rms 0.232
_refine_ls_extinction_method none
_refine_ls_goodness_of_fit_ref 1.516
_refine_ls_hydrogen_treatment mixed
_refine_ls_matrix_type full
_refine_ls_number_parameters 372
_refine_ls_number_reflns 5250
_refine_ls_number_restraints 6
_refine_ls_restrained_S_all 1.515
_refine_ls_R_factor_all 0.1809
_refine_ls_R_factor_gt 0.1471
_refine_ls_shift/su_max 0.008
_refine_ls_shift/su_mean 0.006
_refine_ls_structure_factor_coef Fsqd
_refine_ls_weighting_details 'w=1/[\s^2^(Fo^2^)+(0.2000P)^2^] where P=(Fo^2^+2Fc^2^)/3'
_refine_ls_weighting_scheme calc
_refine_ls_wR_factor_gt 0.3731
_refine_ls_wR_factor_ref 0.4035
_reflns_Friedel_coverage 0.000
_reflns_number_gt 3451
_reflns_number_total 5250
_reflns_threshold_expression 'I > 2\s(I)'
_cod_data_source_file jo0c00414_si_002.cif
_cod_data_source_block FA_34_A_0m
_cod_depositor_comments 'Adding full bibliography for 4038266--4038267.cif.'
_cod_database_code 4038266
_shelx_space_group_comment
;
The symmetry employed for this shelxl refinement is uniquely defined
by the following loop, which should always be used as a source of
symmetry information in preference to the above space-group names.
They are only intended as comments.
;
_shelx_estimated_absorpt_t_min 0.692
_shelx_estimated_absorpt_t_max 0.801
_shelxl_version_number 2014-3

loop_
_space_group_symop_operation_xyz
'x, y, z'
'-x, -y, -z'

loop_
_atom_site_label
_atom_site_type_symbol
_atom_site_fract_x
_atom_site_fract_y
_atom_site_fract_z
_atom_site_U_iso_or_equiv
_atom_site_adp_type
_atom_site_occupancy
_atom_site_site_symmetry_order
_atom_site_calc_flag
_atom_site_refinement_flags_posn
_atom_site_refinement_flags_adp
_atom_site_refinement_flags_occupancy
_atom_site_disorder_assembly
_atom_site_disorder_group
O1 O 1.1555(4) 0.3053(4) 0.5143(4) 0.0521(12) Uani 1 1 d . . . . .
O2 O 0.241(2) 0.9218(15) 0.0800(16) 0.122(7) Uani 0.5 1 d D . P . .
O3 O 0.990(6) 0.928(4) -0.011(5) 0.52(3) Uiso 1 1 d D . . . .
O4A O 0.964(4) 0.557(3) 0.058(2) 0.160(10) Uiso 0.5 1 d D . P . .
O4B O 0.935(3) 0.617(2) 0.069(2) 0.136(8) Uiso 0.5 1 d D . P . .
N1 N 1.0181(4) 0.3667(4) 0.3885(3) 0.0283(9) Uani 1 1 d . . . . .
N2 N 0.9259(4) 0.2564(4) 0.5526(3) 0.0281(9) Uani 1 1 d . . . . .
N3 N 1.3473(6) 0.2761(5) 0.0838(4) 0.0528(14) Uani 1 1 d . . . . .
N4 N 0.4346(5) 0.4090(4) 0.6695(4) 0.0372(11) Uani 1 1 d . . . . .
C1 C 1.0403(5) 0.3076(4) 0.4890(4) 0.0294(11) Uani 1 1 d . . . . .
C2 C 1.0654(5) 0.2976(4) 0.3173(4) 0.0288(11) Uani 1 1 d . . . . .
C3 C 1.1800(6) 0.3218(5) 0.2339(4) 0.0366(12) Uani 1 1 d . . . . .
H3 H 1.2214 0.3872 0.2219 0.044 Uiso 1 1 calc R U . . .
C4 C 1.2380(6) 0.2507(5) 0.1651(5) 0.0387(13) Uani 1 1 d . . . . .
C5 C 1.1744(6) 0.1487(5) 0.1892(5) 0.0424(14) Uani 1 1 d . . . . .
H5 H 1.2157 0.0958 0.1510 0.051 Uiso 1 1 calc R U . . .
C6 C 1.0558(6) 0.1294(5) 0.2663(5) 0.0375(12) Uani 1 1 d . . . . .
H6 H 1.0163 0.0630 0.2788 0.045 Uiso 1 1 calc R U . . .
C7 C 0.9858(5) 0.2043(4) 0.3310(4) 0.0283(11) Uani 1 1 d . . . . .
C8 C 0.8372(5) 0.1983(4) 0.3793(4) 0.0256(10) Uani 1 1 d . . . . .
C9 C 0.7434(5) 0.2582(4) 0.4518(4) 0.0257(10) Uani 1 1 d . . . . .
C10 C 0.5930(5) 0.2833(4) 0.4486(4) 0.0311(11) Uani 1 1 d . . . . .
H10 H 0.5614 0.2638 0.3974 0.037 Uiso 1 1 calc R U . . .
C11 C 0.4931(5) 0.3346(4) 0.5170(4) 0.0322(11) Uani 1 1 d . . . . .
H11 H 0.3971 0.3521 0.5093 0.039 Uiso 1 1 calc R U . . .
C12 C 0.5336(5) 0.3617(4) 0.5993(4) 0.0276(11) Uani 1 1 d . . . . .
C13 C 0.6823(5) 0.3364(4) 0.6048(4) 0.0270(10) Uani 1 1 d . . . . .
H13 H 0.7129 0.3531 0.6579 0.032 Uiso 1 1 calc R U . . .
C14 C 0.7826(5) 0.2876(4) 0.5334(4) 0.0242(10) Uani 1 1 d . . . . .
C15 C 0.7596(5) 0.1262(4) 0.3425(4) 0.0289(11) Uani 1 1 d . . . . .
C16 C 0.7306(7) 0.1597(5) 0.2446(4) 0.0389(13) Uani 1 1 d . . . . .
C17 C 0.6569(8) 0.0918(6) 0.2127(5) 0.0519(16) Uani 1 1 d . . . . .
H17 H 0.6344 0.1146 0.1476 0.062 Uiso 1 1 calc R U . . .
C18 C 0.6169(7) -0.0091(6) 0.2770(6) 0.0506(16) Uani 1 1 d . . . . .
C19 C 0.6496(7) -0.0415(5) 0.3727(5) 0.0440(14) Uani 1 1 d . . . . .
H19 H 0.6248 -0.1098 0.4150 0.053 Uiso 1 1 calc R U . . .
C20 C 0.7187(5) 0.0242(4) 0.4091(4) 0.0313(11) Uani 1 1 d . . . . .
C21 C 0.7705(10) 0.2700(6) 0.1717(6) 0.0616(19) Uani 1 1 d . . . . .
H21A H 0.7318 0.3283 0.2073 0.092 Uiso 1 1 calc R U . . .
H21B H 0.7299 0.2824 0.1117 0.092 Uiso 1 1 calc R U . . .
H21C H 0.8750 0.2688 0.1502 0.092 Uiso 1 1 calc R U . . .
C22 C 0.5387(13) -0.0820(9) 0.2397(9) 0.089(3) Uani 1 1 d . . . . .
H22A H 0.5254 -0.0462 0.1709 0.134 Uiso 1 1 calc R U . . .
H22B H 0.4451 -0.0938 0.2861 0.134 Uiso 1 1 calc R U . . .
H22C H 0.5963 -0.1518 0.2385 0.134 Uiso 1 1 calc R U . . .
C23 C 0.7530(7) -0.0155(5) 0.5154(5) 0.0467(14) Uani 1 1 d . . . . .
H23A H 0.7276 -0.0897 0.5452 0.070 Uiso 1 1 calc R U . . .
H23B H 0.6977 0.0320 0.5594 0.070 Uiso 1 1 calc R U . . .
H23C H 0.8555 -0.0140 0.5092 0.070 Uiso 1 1 calc R U . . .
C24 C 1.0720(6) 0.4761(5) 0.3557(5) 0.0433(14) Uani 1 1 d . . . . .
H24A H 1.1762 0.4677 0.3477 0.065 Uiso 1 1 calc R U . . .
H24B H 1.0271 0.5176 0.4073 0.065 Uiso 1 1 calc R U . . .
H24C H 1.0481 0.5146 0.2905 0.065 Uiso 1 1 calc R U . . .
C25 C 0.9401(6) 0.1921(5) 0.6566(5) 0.0426(14) Uani 1 1 d . . . . .
H25A H 1.0354 0.1518 0.6523 0.064 Uiso 1 1 calc R U . . .
H25B H 0.8668 0.1413 0.6837 0.064 Uiso 1 1 calc R U . . .
H25C H 0.9274 0.2413 0.7018 0.064 Uiso 1 1 calc R U . . .
C26 C 1.4094(10) 0.3828(8) 0.0575(7) 0.079(3) Uani 1 1 d . . . . .
H26A H 1.3470 0.4399 0.0227 0.119 Uiso 1 1 calc R U . . .
H26B H 1.5049 0.3775 0.0126 0.119 Uiso 1 1 calc R U . . .
H26C H 1.4168 0.4003 0.1201 0.119 Uiso 1 1 calc R U . . .
C27 C 1.4058(10) 0.2049(8) 0.0092(7) 0.074(2) Uani 1 1 d . . . . .
H27A H 1.4199 0.1294 0.0467 0.111 Uiso 1 1 calc R U . . .
H27B H 1.4977 0.2278 -0.0338 0.111 Uiso 1 1 calc R U . . .
H27C H 1.3379 0.2111 -0.0337 0.111 Uiso 1 1 calc R U . . .
C28 C 0.2818(6) 0.4331(6) 0.6644(6) 0.0498(16) Uani 1 1 d . . . . .
H28A H 0.2722 0.4912 0.6042 0.075 Uiso 1 1 calc R U . . .
H28B H 0.2260 0.4561 0.7259 0.075 Uiso 1 1 calc R U . . .
H28C H 0.2462 0.3680 0.6598 0.075 Uiso 1 1 calc R U . . .
C29 C 0.4758(8) 0.4455(7) 0.7497(6) 0.0583(19) Uani 1 1 d . . . . .
H29A H 0.5229 0.3838 0.7920 0.087 Uiso 1 1 calc R U . . .
H29B H 0.3898 0.4753 0.7924 0.087 Uiso 1 1 calc R U . . .
H29C H 0.5417 0.5014 0.7177 0.087 Uiso 1 1 calc R U . . .
Cl1 Cl 0.2271(2) 0.6598(2) 0.12287(16) 0.0761(7) Uani 1 1 d . . . . .
H31 H 0.302(10) 0.90(2) 0.016(9) 0.29(13) Uiso 1 1 d D . . . .
H33 H 0.905(9) 0.695(4) 0.076(7) 0.4(2) Uani 1 1 d D . . . .
H34 H 1.063(7) 0.517(9) 0.039(9) 0.11(4) Uiso 1 1 d D . . . .
H35 H 0.952(14) 0.856(7) 0.034(9) 0.12(4) Uiso 1 1 d D . . . .
H32 H 0.144(5) 0.943(5) 0.060(5) 0.031(16) Uiso 1 1 d D . . . .

loop_
_atom_site_aniso_label
_atom_site_aniso_U_11
_atom_site_aniso_U_22
_atom_site_aniso_U_33
_atom_site_aniso_U_23
_atom_site_aniso_U_13
_atom_site_aniso_U_12
O1 0.026(2) 0.081(3) 0.061(3) -0.023(2) -0.0186(18) -0.0148(19)
O2 0.149(17) 0.094(11) 0.134(15) -0.075(11) 0.002(13) -0.021(11)
N1 0.0251(19) 0.032(2) 0.032(2) -0.0158(18) 0.0007(16) -0.0103(16)
N2 0.0183(19) 0.039(2) 0.030(2) -0.0100(18) -0.0085(15) -0.0031(16)
N3 0.049(3) 0.068(4) 0.043(3) -0.031(3) 0.014(2) -0.018(3)
N4 0.024(2) 0.048(3) 0.041(3) -0.019(2) -0.0062(18) 0.0020(18)
C1 0.022(2) 0.035(3) 0.039(3) -0.020(2) -0.0090(19) -0.0027(19)
C2 0.024(2) 0.033(3) 0.033(3) -0.014(2) -0.0060(19) -0.0049(19)
C3 0.032(3) 0.044(3) 0.037(3) -0.021(2) 0.004(2) -0.012(2)
C4 0.034(3) 0.045(3) 0.040(3) -0.017(3) -0.002(2) -0.010(2)
C5 0.041(3) 0.046(3) 0.043(3) -0.026(3) 0.001(2) -0.003(2)
C6 0.038(3) 0.034(3) 0.044(3) -0.017(2) -0.005(2) -0.007(2)
C7 0.026(2) 0.034(3) 0.028(2) -0.013(2) -0.0058(19) -0.0059(19)
C8 0.026(2) 0.028(2) 0.026(2) -0.0087(19) -0.0063(18) -0.0084(18)
C9 0.023(2) 0.030(2) 0.029(2) -0.0090(19) -0.0097(18) -0.0070(18)
C10 0.023(2) 0.039(3) 0.036(3) -0.012(2) -0.0110(19) -0.007(2)
C11 0.020(2) 0.039(3) 0.042(3) -0.013(2) -0.011(2) -0.0040(19)
C12 0.020(2) 0.027(2) 0.033(3) -0.006(2) -0.0020(18) -0.0047(18)
C13 0.019(2) 0.033(3) 0.033(3) -0.011(2) -0.0065(18) -0.0075(18)
C14 0.018(2) 0.027(2) 0.030(2) -0.0074(19) -0.0060(17) -0.0065(17)
C15 0.030(2) 0.032(3) 0.030(2) -0.014(2) -0.0047(19) -0.011(2)
C16 0.048(3) 0.041(3) 0.034(3) -0.012(2) -0.013(2) -0.014(2)
C17 0.067(4) 0.060(4) 0.043(3) -0.020(3) -0.022(3) -0.018(3)
C18 0.055(4) 0.052(4) 0.062(4) -0.028(3) -0.020(3) -0.020(3)
C19 0.045(3) 0.036(3) 0.056(4) -0.016(3) -0.007(3) -0.017(2)
C20 0.028(2) 0.032(3) 0.034(3) -0.011(2) -0.0031(19) -0.008(2)
C21 0.093(6) 0.056(4) 0.044(4) 0.001(3) -0.028(4) -0.029(4)
C22 0.123(8) 0.084(6) 0.093(7) -0.031(5) -0.046(6) -0.052(6)
C23 0.056(4) 0.042(3) 0.042(3) -0.002(3) -0.015(3) -0.013(3)
C24 0.040(3) 0.039(3) 0.054(3) -0.023(3) 0.006(2) -0.020(2)
C25 0.038(3) 0.053(3) 0.035(3) -0.009(3) -0.014(2) 0.006(3)
C26 0.074(5) 0.083(5) 0.074(5) -0.038(5) 0.038(4) -0.046(4)
C27 0.071(5) 0.092(6) 0.060(5) -0.047(5) 0.019(4) -0.021(4)
C28 0.023(3) 0.067(4) 0.061(4) -0.026(3) -0.008(2) 0.006(3)
C29 0.045(3) 0.085(5) 0.052(4) -0.037(4) -0.014(3) 0.014(3)
Cl1 0.0700(12) 0.1007(16) 0.0527(11) -0.0147(10) -0.0083(8) -0.0093(10)
H33 0.01(5) 0.8(5) 0.09(10) 0.3(2) 0.04(6) 0.10(13)

loop_
_atom_type_symbol
_atom_type_description
_atom_type_scat_dispersion_real
_atom_type_scat_dispersion_imag
_atom_type_scat_source
C C 0.0181 0.0091 'International Tables Vol C Tables 4.2.6.8 and 6.1.1.4'
H H 0.0000 0.0000 'International Tables Vol C Tables 4.2.6.8 and 6.1.1.4'
N N 0.0311 0.0180 'International Tables Vol C Tables 4.2.6.8 and 6.1.1.4'
O O 0.0492 0.0322 'International Tables Vol C Tables 4.2.6.8 and 6.1.1.4'
Cl Cl 0.3639 0.7018 'International Tables Vol C Tables 4.2.6.8 and 6.1.1.4'

loop_
_geom_angle_atom_site_label_1
_geom_angle_atom_site_label_2
_geom_angle_atom_site_label_3
_geom_angle
_geom_angle_site_symmetry_1
_geom_angle_site_symmetry_3
_geom_angle_publ_flag
H31 O2 H32 100(3) . . ?
H35 O3 H35 0(10) . . ?
O4B O4A H34 133(9) . . ?
O4A O4B H33 175(8) . . ?
C2 N1 C1 110.1(4) . . ?
C2 N1 C24 116.8(4) . . ?
C1 N1 C24 112.6(4) . . ?
C1 N2 C14 120.7(4) . . ?
C1 N2 C25 118.8(4) . . ?
C14 N2 C25 118.2(4) . . ?
C4 N3 C27 122.4(6) . . ?
C4 N3 C26 121.3(5) . . ?
C27 N3 C26 116.1(6) . . ?
C12 N4 C28 121.4(5) . . ?
C12 N4 C29 122.3(5) . . ?
C28 N4 C29 116.2(5) . . ?
O1 C1 N2 123.2(5) . . ?
O1 C1 N1 121.7(5) . . ?
N2 C1 N1 115.1(4) . . ?
C3 C2 N1 120.5(5) . . ?
C3 C2 C7 120.4(5) . . ?
N1 C2 C7 119.0(4) . . ?
C2 C3 C4 122.4(5) . . ?
C2 C3 H3 118.8 . . ?
C4 C3 H3 118.8 . . ?
N3 C4 C3 121.7(5) . . ?
N3 C4 C5 121.5(5) . . ?
C3 C4 C5 116.7(5) . . ?
C6 C5 C4 120.3(5) . . ?
C6 C5 H5 119.9 . . ?
C4 C5 H5 119.9 . . ?
C5 C6 C7 124.2(5) . . ?
C5 C6 H6 117.9 . . ?
C7 C6 H6 117.9 . . ?
C8 C7 C6 118.5(4) . . ?
C8 C7 C2 124.8(5) . . ?
C6 C7 C2 114.6(4) . . ?
C7 C8 C9 130.0(4) . . ?
C7 C8 C15 115.4(4) . . ?
C9 C8 C15 114.4(4) . . ?
C14 C9 C10 115.1(4) . . ?
C14 C9 C8 126.3(4) . . ?
C10 C9 C8 118.3(4) . . ?
C11 C10 C9 123.2(5) . . ?
C11 C10 H10 118.4 . . ?
C9 C10 H10 118.4 . . ?
C10 C11 C12 120.9(4) . . ?
C10 C11 H11 119.6 . . ?
C12 C11 H11 119.6 . . ?
N4 C12 C13 121.7(5) . . ?
N4 C12 C11 121.4(4) . . ?
C13 C12 C11 116.9(4) . . ?
C14 C13 C12 121.5(5) . . ?
C14 C13 H13 119.3 . . ?
C12 C13 H13 119.3 . . ?
C13 C14 C9 122.3(4) . . ?
C13 C14 N2 116.3(4) . . ?
C9 C14 N2 121.0(4) . . ?
C16 C15 C20 120.8(5) . . ?
C16 C15 C8 120.0(5) . . ?
C20 C15 C8 119.2(5) . . ?
C15 C16 C17 118.8(5) . . ?
C15 C16 C21 122.1(5) . . ?
C17 C16 C21 119.0(6) . . ?
C18 C17 C16 121.0(6) . . ?
C18 C17 H17 119.5 . . ?
C16 C17 H17 119.5 . . ?
C19 C18 C17 119.0(5) . . ?
C19 C18 C22 121.1(7) . . ?
C17 C18 C22 119.8(7) . . ?
C18 C19 C20 122.2(6) . . ?
C18 C19 H19 118.9 . . ?
C20 C19 H19 118.9 . . ?
C19 C20 C15 118.1(5) . . ?
C19 C20 C23 120.2(5) . . ?
C15 C20 C23 121.7(5) . . ?
C16 C21 H21A 109.5 . . ?
C16 C21 H21B 109.5 . . ?
H21A C21 H21B 109.5 . . ?
C16 C21 H21C 109.5 . . ?
H21A C21 H21C 109.5 . . ?
H21B C21 H21C 109.5 . . ?
C18 C22 H22A 109.5 . . ?
C18 C22 H22B 109.5 . . ?
H22A C22 H22B 109.5 . . ?
C18 C22 H22C 109.5 . . ?
H22A C22 H22C 109.5 . . ?
H22B C22 H22C 109.5 . . ?
C20 C23 H23A 109.5 . . ?
C20 C23 H23B 109.5 . . ?
H23A C23 H23B 109.5 . . ?
C20 C23 H23C 109.5 . . ?
H23A C23 H23C 109.5 . . ?
H23B C23 H23C 109.5 . . ?
N1 C24 H24A 109.5 . . ?
N1 C24 H24B 109.5 . . ?
H24A C24 H24B 109.5 . . ?
N1 C24 H24C 109.5 . . ?
H24A C24 H24C 109.5 . . ?
H24B C24 H24C 109.5 . . ?
N2 C25 H25A 109.5 . . ?
N2 C25 H25B 109.5 . . ?
H25A C25 H25B 109.5 . . ?
N2 C25 H25C 109.5 . . ?
H25A C25 H25C 109.5 . . ?
H25B C25 H25C 109.5 . . ?
N3 C26 H26A 109.5 . . ?
N3 C26 H26B 109.5 . . ?
H26A C26 H26B 109.5 . . ?
N3 C26 H26C 109.5 . . ?
H26A C26 H26C 109.5 . . ?
H26B C26 H26C 109.5 . . ?
N3 C27 H27A 109.5 . . ?
N3 C27 H27B 109.5 . . ?
H27A C27 H27B 109.5 . . ?
N3 C27 H27C 109.5 . . ?
H27A C27 H27C 109.5 . . ?
H27B C27 H27C 109.5 . . ?
N4 C28 H28A 109.5 . . ?
N4 C28 H28B 109.5 . . ?
H28A C28 H28B 109.5 . . ?
N4 C28 H28C 109.5 . . ?
H28A C28 H28C 109.5 . . ?
H28B C28 H28C 109.5 . . ?
N4 C29 H29A 109.5 . . ?
N4 C29 H29B 109.5 . . ?
H29A C29 H29B 109.5 . . ?
N4 C29 H29C 109.5 . . ?
H29A C29 H29C 109.5 . . ?
H29B C29 H29C 109.5 . . ?

loop_
_geom_bond_atom_site_label_1
_geom_bond_atom_site_label_2
_geom_bond_distance
_geom_bond_site_symmetry_2
_geom_bond_publ_flag
O1 C1 1.225(6) . ?
O2 H31 1.00(2) . ?
O2 H32 1.01(2) . ?
O3 H35 1.01(2) . ?
O3 H35 1.01(2) . ?
O4A O4B 0.80(3) . ?
O4A H34 1.01(2) . ?
O4B H33 1.00(2) . ?
N1 C2 1.416(6) . ?
N1 C1 1.429(7) . ?
N1 C24 1.467(7) . ?
N2 C1 1.343(7) . ?
N2 C14 1.427(6) . ?
N2 C25 1.466(7) . ?
N3 C4 1.322(8) . ?
N3 C27 1.479(8) . ?
N3 C26 1.477(9) . ?
N4 C12 1.348(7) . ?
N4 C28 1.452(7) . ?
N4 C29 1.454(8) . ?
C2 C3 1.366(7) . ?
C2 C7 1.447(7) . ?
C3 C4 1.418(8) . ?
C3 H3 0.9300 . ?
C4 C5 1.434(9) . ?
C5 C6 1.337(8) . ?
C5 H5 0.9300 . ?
C6 C7 1.432(7) . ?
C6 H6 0.9300 . ?
C7 C8 1.404(7) . ?
C8 C9 1.439(7) . ?
C8 C15 1.508(7) . ?
C9 C14 1.414(7) . ?
C9 C10 1.423(7) . ?
C10 C11 1.363(8) . ?
C10 H10 0.9300 . ?
C11 C12 1.414(8) . ?
C11 H11 0.9300 . ?
C12 C13 1.415(7) . ?
C13 C14 1.374(7) . ?
C13 H13 0.9300 . ?
C15 C16 1.379(8) . ?
C15 C20 1.413(7) . ?
C16 C17 1.401(9) . ?
C16 C21 1.522(9) . ?
C17 C18 1.389(10) . ?
C17 H17 0.9300 . ?
C18 C19 1.364(10) . ?
C18 C22 1.525(9) . ?
C19 C20 1.388(8) . ?
C19 H19 0.9300 . ?
C20 C23 1.508(8) . ?
C21 H21A 0.9600 . ?
C21 H21B 0.9600 . ?
C21 H21C 0.9600 . ?
C22 H22A 0.9600 . ?
C22 H22B 0.9600 . ?
C22 H22C 0.9600 . ?
C23 H23A 0.9600 . ?
C23 H23B 0.9600 . ?
C23 H23C 0.9600 . ?
C24 H24A 0.9600 . ?
C24 H24B 0.9600 . ?
C24 H24C 0.9600 . ?
C25 H25A 0.9600 . ?
C25 H25B 0.9600 . ?
C25 H25C 0.9600 . ?
C26 H26A 0.9600 . ?
C26 H26B 0.9600 . ?
C26 H26C 0.9600 . ?
C27 H27A 0.9600 . ?
C27 H27B 0.9600 . ?
C27 H27C 0.9600 . ?
C28 H28A 0.9600 . ?
C28 H28B 0.9600 . ?
C28 H28C 0.9600 . ?
C29 H29A 0.9600 . ?
C29 H29B 0.9600 . ?
C29 H29C 0.9600 . ?

loop_
_geom_hbond_atom_site_label_D
_geom_hbond_atom_site_label_H
_geom_hbond_atom_site_label_A
_geom_hbond_distance_DH
_geom_hbond_distance_HA
_geom_hbond_distance_DA
_geom_hbond_angle_DHA
_geom_hbond_site_symmetry_A
O2 H32 O3 1.01(2) 1.98(6) 2.85(6) 142(6) 2_675
O2 H32 O3 1.01(2) 2.00(6) 2.95(6) 154(6) 1_455
O4A H34 O4B 1.01(2) 2.51(11) 3.03(5) 112(8) 2_765
O2 H32 O3 1.01(2) 1.98(6) 2.85(6) 142(6) 2_675
O2 H32 O3 1.01(2) 2.00(6) 2.95(6) 154(6) 1_455
C29 H29A Cl1 0.96 2.82 3.587(7) 137.2 2_666
C26 H26B Cl1 0.96 2.79 3.747(8) 173.1 2_765
C25 H25C Cl1 0.96 2.94 3.828(6) 154.7 2_666
C24 H24C Cl1 0.96 2.88 3.533(7) 126.1 1_655
C11 H11 O1 0.93 2.44 3.303(6) 153.4 1_455
C5 H5 O2 0.93 2.58 3.463(15) 159.2 1_645
O2 H32 O3 1.01(2) 2.00(6) 2.95(6) 154(6) 1_455
O4A H34 O4B 1.01(2) 2.51(11) 3.03(5) 112(8) 2_765
O2 H32 O3 1.01(2) 1.98(6) 2.85(6) 142(6) 2_675
O2 H32 O3 1.01(2) 2.00(6) 2.95(6) 154(6) 1_455
C29 H29A Cl1 0.96 2.82 3.587(7) 137.2 2_666
C26 H26B Cl1 0.96 2.79 3.747(8) 173.1 2_765
C25 H25C Cl1 0.96 2.94 3.828(6) 154.7 2_666
C24 H24C Cl1 0.96 2.88 3.533(7) 126.1 1_655
C11 H11 O1 0.93 2.44 3.303(6) 153.4 1_455
C5 H5 O2 0.93 2.58 3.463(15) 159.2 1_645
O2 H31 Cl1 1.00(2) 3.1(3) 3.217(17) 88(16) .
O4A H34 O4B 1.01(2) 2.51(11) 3.03(5) 112(8) 2_765
O4A H34 O4A 1.01(2) 1.89(11) 2.32(7) 102(8) 2_765
O2 H32 O3 1.01(2) 1.98(6) 2.85(6) 142(6) 2_675
O2 H32 O3 1.01(2) 2.00(6) 2.95(6) 154(6) 1_455
C29 H29A Cl1 0.96 2.82 3.587(7) 137.2 2_666
C26 H26B Cl1 0.96 2.79 3.747(8) 173.1 2_765
C25 H25C Cl1 0.96 2.94 3.828(6) 154.7 2_666
C24 H24C Cl1 0.96 2.88 3.533(7) 126.1 1_655
C11 H11 O1 0.93 2.44 3.303(6) 153.4 1_455
C5 H5 O2 0.93 2.58 3.463(15) 159.2 1_645
O2 H31 Cl1 1.00(2) 3.1(3) 3.217(17) 88(16) .
O4A H34 O4B 1.01(2) 2.51(11) 3.03(5) 112(8) 2_765
O4A H34 O4A 1.01(2) 1.89(11) 2.32(7) 102(8) 2_765
O2 H32 O3 1.01(2) 1.98(6) 2.85(6) 142(6) 2_675
O2 H32 O3 1.01(2) 2.00(6) 2.95(6) 154(6) 1_455
C29 H29A Cl1 0.96 2.82 3.587(7) 137.2 2_666
C26 H26B Cl1 0.96 2.79 3.747(8) 173.1 2_765
C25 H25C Cl1 0.96 2.94 3.828(6) 154.7 2_666
C24 H24C Cl1 0.96 2.88 3.533(7) 126.1 1_655
C11 H11 O1 0.93 2.44 3.303(6) 153.4 1_455
C5 H5 O2 0.93 2.58 3.463(15) 159.2 1_645
O4A H34 O4B 1.01(2) 2.51(11) 3.03(5) 112(8) 2_765
O4A H34 O4A 1.01(2) 1.89(11) 2.32(7) 102(8) 2_765
O2 H32 O3 1.01(2) 1.98(6) 2.85(6) 142(6) 2_675
O2 H32 O3 1.01(2) 2.00(6) 2.95(6) 154(6) 1_455
O2 H32 O3 1.01(2) 1.98(6) 2.85(6) 142(6) 2_675
O2 H32 O3 1.01(2) 2.00(6) 2.95(6) 154(6) 1_455
C29 H29A Cl1 0.96 2.82 3.587(7) 137.2 2_666
C26 H26B Cl1 0.96 2.79 3.747(8) 173.1 2_765
C25 H25C Cl1 0.96 2.94 3.828(6) 154.7 2_666
C24 H24C Cl1 0.96 2.88 3.533(7) 126.1 1_655
C11 H11 O1 0.93 2.44 3.303(6) 153.4 1_455
C5 H5 O2 0.93 2.58 3.463(15) 159.2 1_645
C5 H5 O2 0.93 2.58 3.463(15) 159.2 1_645
C11 H11 O1 0.93 2.44 3.303(6) 153.4 1_455
C24 H24C Cl1 0.96 2.88 3.533(7) 126.1 1_655
C25 H25C Cl1 0.96 2.94 3.828(6) 154.7 2_666
C26 H26B Cl1 0.96 2.79 3.747(8) 173.1 2_765
C29 H29A Cl1 0.96 2.82 3.587(7) 137.2 2_666
O4A H34 O4A 1.01(2) 1.89(11) 2.32(7) 102(8) 2_765
O4A H34 O4B 1.01(2) 2.51(11) 3.03(5) 112(8) 2_765
C5 H5 O2 0.93 2.58 3.463(15) 159.2 1_645
C11 H11 O1 0.93 2.44 3.303(6) 153.4 1_455
C24 H24C Cl1 0.96 2.88 3.533(7) 126.1 1_655
C25 H25C Cl1 0.96 2.94 3.828(6) 154.7 2_666
C26 H26B Cl1 0.96 2.79 3.747(8) 173.1 2_765
C29 H29A Cl1 0.96 2.82 3.587(7) 137.2 2_666
O2 H32 O3 1.01(2) 2.00(6) 2.95(6) 154(6) 1_455
O2 H32 O3 1.01(2) 1.98(6) 2.85(6) 142(6) 2_675
O2 H32 O3 1.01(2) 2.00(6) 2.95(6) 154(6) 1_455
O2 H32 O3 1.01(2) 1.98(6) 2.85(6) 142(6) 2_675
O4A H34 O4A 1.01(2) 1.89(11) 2.32(7) 102(8) 2_765
O4A H34 O4B 1.01(2) 2.51(11) 3.03(5) 112(8) 2_765
C5 H5 O2 0.93 2.58 3.463(15) 159.2 1_645
C11 H11 O1 0.93 2.44 3.303(6) 153.4 1_455
C24 H24C Cl1 0.96 2.88 3.533(7) 126.1 1_655
C25 H25C Cl1 0.96 2.94 3.828(6) 154.7 2_666
C26 H26B Cl1 0.96 2.79 3.747(8) 173.1 2_765
C29 H29A Cl1 0.96 2.82 3.587(7) 137.2 2_666
O2 H32 O3 1.01(2) 2.00(6) 2.95(6) 154(6) 1_455
O2 H32 O3 1.01(2) 1.98(6) 2.85(6) 142(6) 2_675
O4A H34 O4B 1.01(2) 2.51(11) 3.03(5) 112(8) 2_765
O2 H32 O3 1.01(2) 2.00(6) 2.95(6) 154(6) 1_455
O2 H32 O3 1.01(2) 1.98(6) 2.85(6) 142(6) 2_675

loop_
_geom_torsion_atom_site_label_1
_geom_torsion_atom_site_label_2
_geom_torsion_atom_site_label_3
_geom_torsion_atom_site_label_4
_geom_torsion
_geom_torsion_site_symmetry_1
_geom_torsion_site_symmetry_2
_geom_torsion_site_symmetry_3
_geom_torsion_site_symmetry_4
_geom_torsion_publ_flag
C14 N2 C1 O1 160.7(5) . . . . ?
C25 N2 C1 O1 -1.6(8) . . . . ?
C14 N2 C1 N1 -18.7(6) . . . . ?
C25 N2 C1 N1 178.9(4) . . . . ?
C2 N1 C1 O1 88.7(6) . . . . ?
C24 N1 C1 O1 -43.5(7) . . . . ?
C2 N1 C1 N2 -91.8(5) . . . . ?
C24 N1 C1 N2 135.9(5) . . . . ?
C1 N1 C2 C3 -115.8(5) . . . . ?
C24 N1 C2 C3 14.3(7) . . . . ?
C1 N1 C2 C7 67.5(5) . . . . ?
C24 N1 C2 C7 -162.4(5) . . . . ?
N1 C2 C3 C4 175.2(5) . . . . ?
C7 C2 C3 C4 -8.1(9) . . . . ?
C27 N3 C4 C3 -177.9(7) . . . . ?
C26 N3 C4 C3 -3.2(11) . . . . ?
C27 N3 C4 C5 3.5(11) . . . . ?
C26 N3 C4 C5 178.1(7) . . . . ?
C2 C3 C4 N3 178.9(6) . . . . ?
C2 C3 C4 C5 -2.4(9) . . . . ?
N3 C4 C5 C6 -174.1(6) . . . . ?
C3 C4 C5 C6 7.2(9) . . . . ?
C4 C5 C6 C7 -1.4(10) . . . . ?
C5 C6 C7 C8 155.3(6) . . . . ?
C5 C6 C7 C2 -8.7(8) . . . . ?
C3 C2 C7 C8 -149.7(5) . . . . ?
N1 C2 C7 C8 27.1(7) . . . . ?
C3 C2 C7 C6 13.2(7) . . . . ?
N1 C2 C7 C6 -170.0(5) . . . . ?
C6 C7 C8 C9 176.1(5) . . . . ?
C2 C7 C8 C9 -21.7(8) . . . . ?
C6 C7 C8 C15 -10.5(7) . . . . ?
C2 C7 C8 C15 151.8(5) . . . . ?
C7 C8 C9 C14 -38.4(8) . . . . ?
C15 C8 C9 C14 148.1(5) . . . . ?
C7 C8 C9 C10 147.4(5) . . . . ?
C15 C8 C9 C10 -26.1(6) . . . . ?
C14 C9 C10 C11 1.6(7) . . . . ?
C8 C9 C10 C11 176.5(5) . . . . ?
C9 C10 C11 C12 -2.9(8) . . . . ?
C28 N4 C12 C13 -179.0(5) . . . . ?
C29 N4 C12 C13 5.3(9) . . . . ?
C28 N4 C12 C11 0.7(8) . . . . ?
C29 N4 C12 C11 -175.0(6) . . . . ?
C10 C11 C12 N4 -177.7(5) . . . . ?
C10 C11 C12 C13 2.1(8) . . . . ?
N4 C12 C13 C14 179.6(5) . . . . ?
C11 C12 C13 C14 -0.1(7) . . . . ?
C12 C13 C14 C9 -1.1(7) . . . . ?
C12 C13 C14 N2 -174.1(4) . . . . ?
C10 C9 C14 C13 0.4(7) . . . . ?
C8 C9 C14 C13 -174.0(5) . . . . ?
C10 C9 C14 N2 173.1(4) . . . . ?
C8 C9 C14 N2 -1.3(7) . . . . ?
C1 N2 C14 C13 -112.9(5) . . . . ?
C25 N2 C14 C13 49.6(6) . . . . ?
C1 N2 C14 C9 74.0(6) . . . . ?
C25 N2 C14 C9 -123.6(5) . . . . ?
C7 C8 C15 C16 -70.9(6) . . . . ?
C9 C8 C15 C16 103.6(6) . . . . ?
C7 C8 C15 C20 108.5(5) . . . . ?
C9 C8 C15 C20 -77.0(6) . . . . ?
C20 C15 C16 C17 1.3(9) . . . . ?
C8 C15 C16 C17 -179.3(5) . . . . ?
C20 C15 C16 C21 178.8(6) . . . . ?
C8 C15 C16 C21 -1.8(9) . . . . ?
C15 C16 C17 C18 -1.8(10) . . . . ?
C21 C16 C17 C18 -179.3(7) . . . . ?
C16 C17 C18 C19 0.4(11) . . . . ?
C16 C17 C18 C22 -179.1(8) . . . . ?
C17 C18 C19 C20 1.5(10) . . . . ?
C22 C18 C19 C20 -179.0(7) . . . . ?
C18 C19 C20 C15 -1.9(9) . . . . ?
C18 C19 C20 C23 -179.8(6) . . . . ?
C16 C15 C20 C19 0.5(8) . . . . ?
C8 C15 C20 C19 -178.9(5) . . . . ?
C16 C15 C20 C23 178.3(5) . . . . ?
C8 C15 C20 C23 -1.1(7) . . . . ?
